data_2231231
loop_
_publ_author_name
'Kraicheva, Ivanka'
'Tsacheva, Ivelina'
'Vodenicharova, Elitsa'
'Tashev, Emil'
'Troev, Kolio'

_publ_section_title
;
 Diethyl [(9-anthryl)(4-methylanilino)methyl]phosphonate
;
_journal_coeditor_code NG5182
_journal_issue 8
_journal_name_full 'Acta Crystallographica Section E'
_journal_page_first o1980
_journal_paper_doi 10.1107/S1600536811025943
_journal_volume 67
_journal_year 2011
_chemical_formula_iupac 'C26 H28 N O3 P'
_chemical_formula_moiety 'C26 H28 N O3 P'
_chemical_formula_sum 'C26 H28 N O3 P'
_chemical_formula_weight 433.46
_chemical_melting_point_gt 406
_chemical_melting_point_lt 407
_chemical_name_systematic
;
Diethyl [(9-anthryl)(4-methylanilino)methyl]phosphonate
;
_space_group_crystal_system triclinic
_space_group_IT_number 2
_space_group_name_Hall '-P 1'
_space_group_name_H-M_alt 'P -1'
_symmetry_space_group_name_Hall '-P 1'
_symmetry_space_group_name_H-M 'P -1'
_atom_sites_solution_hydrogens geom
_atom_sites_solution_primary direct
_atom_sites_solution_secondary difmap
_audit_creation_method SHELXL-97
_cell_angle_alpha 75.865(3)
_cell_angle_beta 76.780(4)
_cell_angle_gamma 74.927(3)
_cell_formula_units_Z 4
_cell_length_a 9.5990(3)
_cell_length_b 12.6386(5)
_cell_length_c 20.2131(7)
_cell_measurement_reflns_used 6846
_cell_measurement_temperature 290(2)
_cell_measurement_theta_max 31.3387
_cell_measurement_theta_min 2.7549
_cell_volume 2260.14(15)
_computing_cell_refinement
;
CrysAlis PRO (Agilent, 2010)
;
_computing_data_collection
;
CrysAlis PRO (Agilent, 2010)
;
_computing_data_reduction
;
CrysAlis PRO (Agilent, 2010)
;
_computing_molecular_graphics 'ORTEP-3 for Windows (Farrugia, 1997)'
_computing_publication_material 'WinGX (Farrugia, 1999)'
_computing_structure_refinement 'SHELXL97 (Sheldrick, 2008'
_computing_structure_solution 'SHELXS97 (Sheldrick 2008)'
_diffrn_ambient_temperature 290
_diffrn_detector_area_resol_mean 10.3974
_diffrn_measured_fraction_theta_full 0.997
_diffrn_measured_fraction_theta_max 0.997
_diffrn_measurement_device_type 'Agilent SuperNova Dual diffractometer with an Atlas detector'
_diffrn_measurement_method '\w scans'
_diffrn_radiation_monochromator mirror
_diffrn_radiation_source 'SuperNova (Mo) X-ray Source'
_diffrn_radiation_type 'Mo K\a'
_diffrn_radiation_wavelength 0.7107
_diffrn_reflns_av_R_equivalents 0.0360
_diffrn_reflns_av_sigmaI/netI 0.0587
_diffrn_reflns_limit_h_max 13
_diffrn_reflns_limit_h_min -12
_diffrn_reflns_limit_k_max 13
_diffrn_reflns_limit_k_min -17
_diffrn_reflns_limit_l_max 28
_diffrn_reflns_limit_l_min -28
_diffrn_reflns_number 20827
_diffrn_reflns_theta_full 30.030
_diffrn_reflns_theta_max 30.031
_diffrn_reflns_theta_min 2.7549
_exptl_absorpt_coefficient_mu 0.149
_exptl_absorpt_correction_T_max 1.00000
_exptl_absorpt_correction_T_min 0.94742
_exptl_absorpt_correction_type multi-scan
_exptl_absorpt_process_details
;
(CrysAlis PRO; Agilent, 2010)
;
_exptl_crystal_colour yellow
_exptl_crystal_density_diffrn 1.274
_exptl_crystal_density_method 'not measured'
_exptl_crystal_description prism
_exptl_crystal_F_000 920
_exptl_crystal_size_max 0.31
_exptl_crystal_size_mid 0.18
_exptl_crystal_size_min 0.15
_refine_diff_density_max 0.293
_refine_diff_density_min -0.335
_refine_ls_extinction_method none
_refine_ls_goodness_of_fit_ref 1.022
_refine_ls_hydrogen_treatment constr
_refine_ls_matrix_type full
_refine_ls_number_parameters 637
_refine_ls_number_reflns 12691
_refine_ls_number_restraints 4
_refine_ls_restrained_S_all 1.023
_refine_ls_R_factor_all 0.0925
_refine_ls_R_factor_gt 0.0559
_refine_ls_shift/su_max 0.001
_refine_ls_shift/su_mean 0.000
_refine_ls_structure_factor_coef Fsqd
_refine_ls_weighting_details 'calc w=1/[\s^2^(Fo^2^)+(0.0574P)^2^+0.3871P] where P=(Fo^2^+2Fc^2^)/3'
_refine_ls_weighting_scheme calc
_refine_ls_wR_factor_gt 0.1273
_refine_ls_wR_factor_ref 0.1530
_reflns_number_gt 8114
_reflns_number_total 12691
_reflns_threshold_expression I>2sigma(I)
_cod_data_source_file ng5182.cif
_cod_data_source_block I
_cod_original_cell_volume 2260.13(14)
_cod_database_code 2231231
_cod_database_fobs_code 2231231

loop_
_symmetry_equiv_pos_as_xyz
'x, y, z'
'-x, -y, -z'

loop_
_atom_site_type_symbol
_atom_site_label
_atom_site_fract_x
_atom_site_fract_y
_atom_site_fract_z
_atom_site_U_iso_or_equiv
_atom_site_adp_type
_atom_site_calc_flag
_atom_site_refinement_flags
_atom_site_occupancy
_atom_site_symmetry_multiplicity
_atom_site_disorder_assembly
_atom_site_disorder_group
C C101 0.32852(19) 0.42066(15) 0.42195(9) 0.0383(4) Uani d . 1 1 B .
H H101 0.2516 0.3873 0.4545 0.046 Uiso calc R 1 1 . .
C C102 0.32061(18) 0.40400(14) 0.35010(9) 0.0360(4) Uani d . 1 1 . .
C C103 0.38352(19) 0.46855(15) 0.28834(9) 0.0399(4) Uani d . 1 1 . .
C C104 0.4604(2) 0.55260(17) 0.28607(11) 0.0502(5) Uani d . 1 1 . .
H H104 0.4707 0.5669 0.3275 0.060 Uiso calc R 1 1 . .
C C105 0.5185(3) 0.6119(2) 0.22562(12) 0.0632(6) Uani d . 1 1 . .
H H105 0.5685 0.6654 0.2264 0.076 Uiso calc R 1 1 . .
C C106 0.5050(3) 0.5943(2) 0.16170(12) 0.0741(7) Uani d . 1 1 . .
H H106 0.5444 0.6367 0.1206 0.089 Uiso calc R 1 1 . .
C C107 0.4352(3) 0.5163(2) 0.16009(11) 0.0675(7) Uani d . 1 1 . .
H H107 0.4271 0.5048 0.1175 0.081 Uiso calc R 1 1 . .
C C108 0.3723(2) 0.45006(18) 0.22268(9) 0.0470(5) Uani d . 1 1 . .
C C109 0.3007(2) 0.36943(19) 0.22033(10) 0.0523(5) Uani d . 1 1 . .
H H109 0.2944 0.3582 0.1774 0.063 Uiso calc R 1 1 . .
C C110 0.2384(2) 0.30518(16) 0.27977(10) 0.0440(4) Uani d . 1 1 . .
C C111 0.1637(3) 0.22403(19) 0.27558(12) 0.0587(6) Uani d . 1 1 . .
H H111 0.1601 0.2128 0.2323 0.070 Uiso calc R 1 1 . .
C C113 0.1044(3) 0.17947(19) 0.39868(13) 0.0623(6) Uani d . 1 1 . .
H H113 0.0585 0.1377 0.4382 0.075 Uiso calc R 1 1 . .
C C114 0.1760(2) 0.25470(17) 0.40555(10) 0.0502(5) Uani d . 1 1 . .
H H114 0.1789 0.2625 0.4497 0.060 Uiso calc R 1 1 . .
C C115 0.24696(19) 0.32237(15) 0.34655(9) 0.0386(4) Uani d . 1 1 . .
C C116 0.0284(3) 0.79981(17) 0.40743(11) 0.0584(6) Uani d . 1 1 . .
H H116 0.0247 0.8750 0.4046 0.070 Uiso calc R 1 1 . .
C C117 0.1572(2) 0.72306(17) 0.41614(10) 0.0515(5) Uani d . 1 1 . .
H H117 0.2389 0.7475 0.4187 0.062 Uiso calc R 1 1 . .
C C118 0.1675(2) 0.60930(15) 0.42123(8) 0.0402(4) Uani d . 1 1 . .
C C120 0.0428(2) 0.57649(16) 0.41685(9) 0.0443(4) Uani d . 1 1 . .
H H120 0.0457 0.5014 0.4198 0.053 Uiso calc R 1 1 . .
C C121 -0.0860(2) 0.65542(18) 0.40804(10) 0.0493(5) Uani d . 1 1 . .
H H121 -0.1683 0.6316 0.4056 0.059 Uiso calc R 1 1 . .
C C122 -0.0961(2) 0.76765(18) 0.40273(10) 0.0534(5) Uani d . 1 1 . .
C C123 -0.2378(3) 0.8513(2) 0.39294(14) 0.0830(8) Uani d . 1 1 . .
H H23A -0.2910 0.8245 0.3680 0.124 Uiso calc R 1 1 . .
H H23B -0.2167 0.9216 0.3672 0.124 Uiso calc R 1 1 . .
H H23C -0.2958 0.8608 0.4374 0.124 Uiso calc R 1 1 . .
C C126 0.8357(3) 0.4455(2) 0.32847(12) 0.0691(7) Uani d D 1 1 . .
H H26A 0.9106 0.4784 0.3343 0.104 Uiso calc R 1 1 A 1
H H26B 0.7788 0.4970 0.2961 0.104 Uiso calc R 1 1 A 1
H H26C 0.8804 0.3779 0.3112 0.104 Uiso calc R 1 1 A 1
C C201 0.19612(18) 0.10024(15) 0.06409(8) 0.0368(4) Uani d . 1 1 C .
H H201 0.1381 0.0438 0.0711 0.044 Uiso calc R 1 1 . .
C C202 0.09303(18) 0.19745(14) 0.09577(8) 0.0350(4) Uani d . 1 1 . .
C C203 -0.02950(19) 0.17438(15) 0.14672(8) 0.0381(4) Uani d . 1 1 . .
C C204 -0.0612(2) 0.06593(18) 0.17192(10) 0.0501(5) Uani d . 1 1 . .
H H204 0.0024 0.0055 0.1549 0.060 Uiso calc R 1 1 . .
C C205 -0.1815(3) 0.0481(2) 0.22005(11) 0.0650(6) Uani d . 1 1 . .
H H205 -0.1992 -0.0236 0.2348 0.078 Uiso calc R 1 1 . .
C C206 -0.2798(3) 0.1369(3) 0.24797(12) 0.0695(7) Uani d . 1 1 . .
H H206 -0.3616 0.1234 0.2810 0.083 Uiso calc R 1 1 . .
C C207 -0.2557(2) 0.2408(2) 0.22694(11) 0.0616(6) Uani d . 1 1 . .
H H207 -0.3208 0.2987 0.2460 0.074 Uiso calc R 1 1 . .
C C208 -0.1315(2) 0.26435(17) 0.17570(9) 0.0438(4) Uani d . 1 1 . .
C C209 -0.1076(2) 0.37117(17) 0.15378(10) 0.0501(5) Uani d . 1 1 . .
H H209 -0.1754 0.4290 0.1719 0.060 Uiso calc R 1 1 . .
C C210 0.0136(2) 0.39572(15) 0.10583(9) 0.0438(4) Uani d . 1 1 . .
C C211 0.0369(3) 0.50719(17) 0.08596(12) 0.0588(6) Uani d . 1 1 . .
H H211 -0.0311 0.5636 0.1053 0.071 Uiso calc R 1 1 . .
C C212 0.1541(3) 0.53224(19) 0.04032(13) 0.0661(6) Uani d . 1 1 . .
H H212 0.1671 0.6053 0.0280 0.079 Uiso calc R 1 1 . .
C C213 0.2572(3) 0.44751(18) 0.01113(11) 0.0601(6) Uani d . 1 1 . .
H H213 0.3391 0.4653 -0.0202 0.072 Uiso calc R 1 1 . .
C C214 0.2408(2) 0.34046(17) 0.02739(10) 0.0481(4) Uani d . 1 1 . .
H H214 0.3113 0.2867 0.0066 0.058 Uiso calc R 1 1 . .
C C215 0.11737(19) 0.30786(14) 0.07585(9) 0.0374(4) Uani d . 1 1 . .
C C216 -0.0702(2) 0.19826(17) -0.09719(10) 0.0476(5) Uani d . 1 1 . .
H H216 -0.1698 0.1986 -0.0865 0.057 Uiso calc R 1 1 . .
C C217 0.0126(2) 0.15950(16) -0.04435(9) 0.0438(4) Uani d . 1 1 . .
H H217 -0.0318 0.1344 0.0008 0.053 Uiso calc R 1 1 . .
C C218 0.16218(19) 0.15833(14) -0.05918(9) 0.0387(4) Uani d . 1 1 . .
C C220 0.2244(2) 0.19460(16) -0.12763(10) 0.0454(4) Uani d . 1 1 . .
H H220 0.3244 0.1931 -0.1389 0.055 Uiso calc R 1 1 . .
C C221 0.1408(2) 0.23251(17) -0.17861(10) 0.0517(5) Uani d . 1 1 . .
H H221 0.1855 0.2565 -0.2238 0.062 Uiso calc R 1 1 . .
C C222 -0.0089(2) 0.23628(17) -0.16500(10) 0.0476(5) Uani d . 1 1 . .
C C223 -0.0985(3) 0.2816(3) -0.22198(12) 0.0806(8) Uani d . 1 1 . .
H H23D -0.1994 0.2799 -0.2031 0.121 Uiso calc R 1 1 . .
H H23E -0.0632 0.2365 -0.2568 0.121 Uiso calc R 1 1 . .
H H23F -0.0901 0.3572 -0.2423 0.121 Uiso calc R 1 1 . .
C C226 0.3190(3) -0.0812(2) 0.23724(13) 0.0782(7) Uani d . 1 1 . .
H H26D 0.3547 -0.1457 0.2153 0.094 Uiso calc R 1 1 . .
H H26E 0.2307 -0.0921 0.2703 0.094 Uiso calc R 1 1 . .
C C227 0.4284(4) -0.0743(3) 0.27378(16) 0.1135(12) Uani d . 1 1 . .
H H27D 0.5182 -0.0687 0.2418 0.170 Uiso calc R 1 1 . .
H H27E 0.4449 -0.1402 0.3091 0.170 Uiso calc R 1 1 . .
H H27F 0.3946 -0.0096 0.2947 0.170 Uiso calc R 1 1 . .
C C112 0.0984(3) 0.1634(2) 0.33272(14) 0.0661(6) Uani d . 1 1 . .
H H112 0.0495 0.1112 0.3289 0.079 Uiso calc R 1 1 . .
N N1 0.29837(18) 0.53514(13) 0.43061(8) 0.0485(4) Uani d . 1 1 . .
H H1 0.3674 0.5597 0.4493 0.058 Uiso d R 1 1 . .
N N1B 0.25112(17) 0.12429(14) -0.00954(7) 0.0459(4) Uani d . 1 1 . .
H H1B 0.3479 0.1026 -0.0232 0.055 Uiso d R 1 1 . .
O O1 0.50897(16) 0.36126(12) 0.51906(7) 0.0542(4) Uani d . 1 1 B .
O O2 0.4889(7) 0.2224(6) 0.4522(4) 0.0535(11) Uani d P 0.748(15) 1 B 1
C C124 0.6130(7) 0.1334(4) 0.4410(5) 0.0776(17) Uani d P 0.748(15) 1 B 1
H H24A 0.6826 0.1609 0.4017 0.093 Uiso calc PR 0.748(15) 1 B 1
H H24B 0.5814 0.0746 0.4291 0.093 Uiso calc PR 0.748(15) 1 B 1
C C125 0.6876(13) 0.0857(6) 0.5009(6) 0.128(4) Uani d P 0.748(15) 1 B 1
H H25A 0.7685 0.0259 0.4899 0.193 Uiso calc PR 0.748(15) 1 B 1
H H25B 0.6199 0.0575 0.5400 0.193 Uiso calc PR 0.748(15) 1 B 1
H H25C 0.7231 0.1425 0.5119 0.193 Uiso calc PR 0.748(15) 1 B 1
O O2B 0.531(3) 0.229(2) 0.4318(13) 0.078(6) Uani d PD 0.252(15) 1 B 2
C C324 0.592(2) 0.1266(13) 0.4840(15) 0.094(6) Uani d PD 0.252(15) 1 B 2
H H32A 0.5727 0.1416 0.5304 0.113 Uiso calc PR 0.252(15) 1 B 2
H H32B 0.5553 0.0617 0.4847 0.113 Uiso calc PR 0.252(15) 1 B 2
C C325 0.742(2) 0.1148(19) 0.4540(14) 0.110(7) Uani d PD 0.252(15) 1 B 2
H H32C 0.7990 0.0533 0.4817 0.164 Uiso calc PR 0.252(15) 1 B 2
H H32D 0.7730 0.1822 0.4517 0.164 Uiso calc PR 0.252(15) 1 B 2
H H32E 0.7567 0.1007 0.4080 0.164 Uiso calc PR 0.252(15) 1 B 2
O O23 0.28356(18) 0.01628(13) 0.18572(7) 0.0675(5) Uani d . 1 1 C .
O O3 0.6276(8) 0.3689(6) 0.3922(3) 0.0490(12) Uani d P 0.77(4) 1 B 1
C C127 0.7412(11) 0.4202(8) 0.3947(6) 0.077(3) Uani d P 0.77(4) 1 B 1
H H12D 0.6972 0.4889 0.4118 0.092 Uiso calc PR 0.77(4) 1 B 1
H H12E 0.8006 0.3710 0.4276 0.092 Uiso calc PR 0.77(4) 1 B 1
O O3B 0.619(3) 0.404(5) 0.3910(13) 0.079(7) Uani d PD 0.23(4) 1 B 2
C C273 0.754(3) 0.4200(16) 0.4067(15) 0.046(4) Uani d PD 0.23(4) 1 B 2
H H27A 0.8060 0.3530 0.4336 0.055 Uiso calc PR 0.23(4) 1 B 2
H H27B 0.7363 0.4825 0.4296 0.055 Uiso calc PR 0.23(4) 1 B 2
O O21 0.43711(15) -0.07165(12) 0.08495(7) 0.0539(4) Uani d . 1 1 C .
O O22 0.4284(11) 0.1262(8) 0.1064(5) 0.0494(15) Uani d P 0.482(19) 1 C 1
C C224 0.5885(18) 0.1236(15) 0.0752(7) 0.065(3) Uani d P 0.482(19) 1 C 1
H H22D 0.6493 0.0666 0.1045 0.078 Uiso calc PR 0.482(19) 1 C 1
H H22E 0.6092 0.1035 0.0300 0.078 Uiso calc PR 0.482(19) 1 C 1
C C225 0.6267(16) 0.2323(10) 0.0677(6) 0.056(3) Uani d P 0.482(19) 1 C 1
H H22A 0.7314 0.2229 0.0582 0.084 Uiso calc PR 0.482(19) 1 C 1
H H22B 0.5877 0.2600 0.1099 0.084 Uiso calc PR 0.482(19) 1 C 1
H H22C 0.5859 0.2845 0.0302 0.084 Uiso calc PR 0.482(19) 1 C 1
O O22B 0.4432(11) 0.1264(8) 0.0802(6) 0.0587(18) Uani d P 0.518(19) 1 C 2
C C229 0.5762(16) 0.1197(14) 0.1033(8) 0.070(3) Uani d P 0.518(19) 1 C 2
H H22F 0.6512 0.0561 0.0911 0.085 Uiso calc PR 0.518(19) 1 C 2
H H22G 0.5600 0.1150 0.1530 0.085 Uiso calc PR 0.518(19) 1 C 2
C C425 0.616(2) 0.2254(15) 0.0652(9) 0.112(6) Uani d P 0.518(19) 1 C 2
H H42A 0.6900 0.2392 0.0847 0.168 Uiso calc PR 0.518(19) 1 C 2
H H42B 0.5306 0.2852 0.0685 0.168 Uiso calc PR 0.518(19) 1 C 2
H H42C 0.6523 0.2210 0.0174 0.168 Uiso calc PR 0.518(19) 1 C 2
P P1 0.49980(6) 0.34524(4) 0.45120(3) 0.04332(14) Uani d D 1 1 . .
P P1B 0.35236(5) 0.03141(4) 0.10715(3) 0.04175(13) Uani d . 1 1 . .

loop_
_atom_site_aniso_label
_atom_site_aniso_U_11
_atom_site_aniso_U_22
_atom_site_aniso_U_33
_atom_site_aniso_U_12
_atom_site_aniso_U_13
_atom_site_aniso_U_23
C101 0.0405(9) 0.0401(9) 0.0382(9) -0.0057(8) -0.0127(8) -0.0131(8)
C102 0.0363(9) 0.0367(9) 0.0370(9) -0.0004(7) -0.0135(7) -0.0123(7)
C103 0.0360(9) 0.0423(10) 0.0399(9) 0.0004(8) -0.0097(7) -0.0117(8)
C104 0.0481(11) 0.0518(12) 0.0512(11) -0.0111(9) -0.0118(9) -0.0077(9)
C105 0.0557(13) 0.0623(14) 0.0660(14) -0.0174(11) -0.0052(11) -0.0022(12)
C106 0.0728(16) 0.0869(19) 0.0522(13) -0.0262(15) 0.0079(12) -0.0026(13)
C107 0.0696(15) 0.0884(18) 0.0393(11) -0.0176(14) 0.0011(10) -0.0125(11)
C108 0.0440(10) 0.0573(12) 0.0369(9) -0.0030(9) -0.0062(8) -0.0131(9)
C109 0.0521(11) 0.0684(14) 0.0391(10) -0.0034(10) -0.0090(9) -0.0250(10)
C110 0.0419(10) 0.0476(11) 0.0473(10) 0.0007(8) -0.0145(8) -0.0233(9)
C111 0.0644(14) 0.0589(13) 0.0661(14) -0.0070(11) -0.0234(12) -0.0328(12)
C113 0.0703(15) 0.0520(13) 0.0707(14) -0.0226(11) -0.0216(12) -0.0047(11)
C114 0.0591(12) 0.0472(11) 0.0494(11) -0.0145(10) -0.0174(10) -0.0085(9)
C115 0.0399(9) 0.0378(9) 0.0407(9) -0.0023(7) -0.0141(8) -0.0125(8)
C116 0.0786(16) 0.0376(11) 0.0523(12) -0.0035(11) -0.0083(11) -0.0094(9)
C117 0.0605(13) 0.0469(11) 0.0505(11) -0.0125(10) -0.0100(10) -0.0149(9)
C118 0.0478(10) 0.0427(10) 0.0307(8) -0.0055(8) -0.0086(8) -0.0116(7)
C120 0.0503(11) 0.0415(10) 0.0420(9) -0.0068(8) -0.0102(8) -0.0114(8)
C121 0.0454(11) 0.0572(12) 0.0421(10) -0.0039(9) -0.0081(9) -0.0113(9)
C122 0.0591(13) 0.0509(12) 0.0381(10) 0.0055(10) -0.0060(9) -0.0070(9)
C123 0.0782(18) 0.0672(16) 0.0792(17) 0.0191(14) -0.0132(14) -0.0074(13)
C126 0.0499(13) 0.0983(19) 0.0649(14) -0.0136(13) -0.0065(11) -0.0329(14)
C201 0.0352(8) 0.0374(9) 0.0378(9) -0.0014(7) -0.0071(7) -0.0136(7)
C202 0.0344(8) 0.0366(9) 0.0337(8) 0.0003(7) -0.0105(7) -0.0107(7)
C203 0.0379(9) 0.0449(10) 0.0325(8) -0.0054(8) -0.0085(7) -0.0115(7)
C204 0.0535(12) 0.0527(12) 0.0440(10) -0.0131(10) -0.0016(9) -0.0138(9)
C205 0.0701(15) 0.0769(16) 0.0514(12) -0.0353(13) 0.0045(11) -0.0123(12)
C206 0.0564(14) 0.104(2) 0.0535(13) -0.0337(14) 0.0101(11) -0.0255(13)
C207 0.0449(11) 0.0882(18) 0.0534(12) -0.0068(12) 0.0011(10) -0.0340(12)
C208 0.0363(9) 0.0571(12) 0.0389(9) -0.0010(8) -0.0075(8) -0.0198(9)
C209 0.0481(11) 0.0520(12) 0.0499(11) 0.0082(9) -0.0126(9) -0.0261(10)
C210 0.0502(11) 0.0392(10) 0.0421(9) 0.0027(8) -0.0155(9) -0.0145(8)
C211 0.0740(15) 0.0388(11) 0.0640(13) 0.0027(10) -0.0198(12) -0.0198(10)
C212 0.0927(19) 0.0393(11) 0.0672(14) -0.0149(12) -0.0171(14) -0.0086(11)
C213 0.0709(15) 0.0497(12) 0.0576(13) -0.0204(11) -0.0046(11) -0.0053(10)
C214 0.0509(11) 0.0434(11) 0.0479(10) -0.0080(9) -0.0058(9) -0.0100(9)
C215 0.0400(9) 0.0353(9) 0.0370(9) -0.0011(7) -0.0114(7) -0.0106(7)
C216 0.0389(10) 0.0560(12) 0.0498(11) -0.0021(9) -0.0097(9) -0.0209(9)
C217 0.0428(10) 0.0495(11) 0.0380(9) -0.0053(8) -0.0042(8) -0.0146(8)
C218 0.0395(9) 0.0357(9) 0.0416(9) 0.0005(7) -0.0099(8) -0.0157(8)
C220 0.0413(10) 0.0465(11) 0.0457(10) -0.0070(8) -0.0034(8) -0.0106(9)
C221 0.0546(12) 0.0531(12) 0.0421(10) -0.0073(10) -0.0068(9) -0.0060(9)
C222 0.0505(11) 0.0495(11) 0.0442(10) 0.0002(9) -0.0160(9) -0.0162(9)
C223 0.0679(16) 0.111(2) 0.0574(14) 0.0031(15) -0.0263(13) -0.0154(14)
C226 0.0806(18) 0.0803(18) 0.0590(14) -0.0117(15) -0.0067(13) 0.0021(13)
C227 0.109(3) 0.142(3) 0.084(2) 0.012(2) -0.055(2) -0.016(2)
C112 0.0738(16) 0.0536(13) 0.0876(17) -0.0201(12) -0.0275(14) -0.0258(13)
N1 0.0481(9) 0.0455(9) 0.0609(10) -0.0010(7) -0.0225(8) -0.0251(8)
N1B 0.0336(8) 0.0616(10) 0.0390(8) 0.0027(7) -0.0053(6) -0.0184(7)
O1 0.0599(9) 0.0638(9) 0.0471(8) -0.0125(7) -0.0248(7) -0.0124(7)
O2 0.058(2) 0.0393(16) 0.067(2) -0.0059(19) -0.0242(17) -0.0098(18)
C124 0.087(3) 0.049(2) 0.096(4) 0.007(2) -0.021(3) -0.032(3)
C125 0.157(8) 0.067(3) 0.177(8) 0.031(4) -0.121(7) -0.027(4)
O2B 0.085(13) 0.058(9) 0.104(14) 0.029(8) -0.062(10) -0.045(9)
C324 0.127(14) 0.052(8) 0.106(15) -0.030(9) 0.008(13) -0.033(10)
C325 0.100(14) 0.095(12) 0.133(17) -0.013(9) -0.047(13) -0.004(12)
O23 0.0779(11) 0.0682(10) 0.0406(8) 0.0215(8) -0.0197(7) -0.0129(7)
O3 0.0478(18) 0.057(2) 0.048(2) -0.0098(16) -0.0123(15) -0.0194(19)
C127 0.072(4) 0.134(6) 0.051(3) -0.054(4) -0.012(3) -0.032(3)
O3B 0.039(6) 0.11(2) 0.073(8) -0.017(10) -0.027(6) 0.017(9)
C273 0.039(6) 0.044(9) 0.064(11) -0.006(6) -0.028(7) -0.014(6)
O21 0.0446(7) 0.0513(8) 0.0595(8) 0.0090(6) -0.0094(7) -0.0197(7)
O22 0.045(2) 0.046(2) 0.058(4) -0.0084(16) -0.006(3) -0.016(3)
C224 0.050(4) 0.066(5) 0.077(6) -0.007(3) -0.007(5) -0.023(6)
C225 0.048(5) 0.061(5) 0.066(6) -0.018(4) -0.008(4) -0.021(4)
O22B 0.046(3) 0.062(3) 0.072(4) -0.016(2) -0.025(4) -0.001(4)
C229 0.053(6) 0.070(4) 0.101(8) -0.014(4) -0.042(7) -0.016(7)
C425 0.067(6) 0.156(12) 0.124(10) -0.067(7) -0.022(6) 0.004(9)
P1 0.0467(3) 0.0427(3) 0.0453(3) -0.0046(2) -0.0201(2) -0.0117(2)
P1B 0.0369(2) 0.0411(3) 0.0455(3) 0.0009(2) -0.0121(2) -0.0107(2)

loop_
_atom_type_symbol
_atom_type_description
_atom_type_scat_dispersion_real
_atom_type_scat_dispersion_imag
_atom_type_scat_source
C C 0.0033 0.0016 'International Tables Vol C Tables 4.2.6.8 and 6.1.1.4'
H H 0.0000 0.0000 'International Tables Vol C Tables 4.2.6.8 and 6.1.1.4'
N N 0.0061 0.0033 'International Tables Vol C Tables 4.2.6.8 and 6.1.1.4'
O O 0.0106 0.0060 'International Tables Vol C Tables 4.2.6.8 and 6.1.1.4'
P P 0.1023 0.0942 'International Tables Vol C Tables 4.2.6.8 and 6.1.1.4'

loop_
_geom_angle_atom_site_label_1
_geom_angle_atom_site_label_2
_geom_angle_atom_site_label_3
_geom_angle
N1 C101 C102 116.10(14)
N1 C101 P1 109.21(11)
C102 C101 P1 113.18(12)
N1 C101 H101 105.8
C102 C101 H101 105.8
P1 C101 H101 105.8
C103 C102 C115 119.87(15)
C103 C102 C101 121.64(15)
C115 C102 C101 118.49(15)
C102 C103 C104 124.40(16)
C102 C103 C108 119.39(17)
C104 C103 C108 116.21(17)
C105 C104 C103 122.1(2)
C105 C104 H104 119.0
C103 C104 H104 119.0
C104 C105 C106 121.2(2)
C104 C105 H105 119.4
C106 C105 H105 119.4
C107 C106 C105 119.8(2)
C107 C106 H106 120.1
C105 C106 H106 120.1
C106 C107 C108 121.4(2)
C106 C107 H107 119.3
C108 C107 H107 119.3
C109 C108 C103 119.85(18)
C109 C108 C107 120.88(18)
C103 C108 C107 119.3(2)
C110 C109 C108 121.99(17)
C110 C109 H109 119.0
C108 C109 H109 119.0
C109 C110 C111 120.60(18)
C109 C110 C115 119.46(17)
C111 C110 C115 119.92(19)
C112 C111 C110 121.45(19)
C112 C111 H111 119.3
C110 C111 H111 119.3
C114 C113 C112 121.3(2)
C114 C113 H113 119.4
C112 C113 H113 119.4
C113 C114 C115 121.76(19)
C113 C114 H114 119.1
C115 C114 H114 119.1
C102 C115 C114 124.57(16)
C102 C115 C110 119.44(17)
C114 C115 C110 115.99(17)
C117 C116 C122 121.6(2)
C117 C116 H116 119.2
C122 C116 H116 119.2
C116 C117 C118 121.2(2)
C116 C117 H117 119.4
C118 C117 H117 119.4
N1 C118 C120 123.23(17)
N1 C118 C117 119.26(17)
C120 C118 C117 117.51(18)
C121 C120 C118 120.30(18)
C121 C120 H120 119.8
C118 C120 H120 119.8
C122 C121 C120 122.2(2)
C122 C121 H121 118.9
C120 C121 H121 118.9
C121 C122 C116 117.21(19)
C121 C122 C123 120.8(2)
C116 C122 C123 122.0(2)
C122 C123 H23A 109.5
C122 C123 H23B 109.5
H23A C123 H23B 109.5
C122 C123 H23C 109.5
H23A C123 H23C 109.5
H23B C123 H23C 109.5
C127 C126 H26A 109.5
C273 C126 H26A 100.0
C127 C126 H26B 109.5
C273 C126 H26B 116.5
H26A C126 H26B 109.5
C127 C126 H26C 109.5
C273 C126 H26C 111.4
H26A C126 H26C 109.5
H26B C126 H26C 109.5
N1B C201 C202 116.66(14)
N1B C201 P1B 107.55(11)
C202 C201 P1B 114.17(11)
N1B C201 H201 105.9
C202 C201 H201 105.9
P1B C201 H201 105.9
C203 C202 C215 119.74(15)
C203 C202 C201 118.02(15)
C215 C202 C201 122.24(15)
C202 C203 C204 124.16(17)
C202 C203 C208 119.50(17)
C204 C203 C208 116.33(17)
C205 C204 C203 122.1(2)
C205 C204 H204 119.0
C203 C204 H204 119.0
C204 C205 C206 120.9(2)
C204 C205 H205 119.6
C206 C205 H205 119.6
C207 C206 C205 120.1(2)
C207 C206 H206 120.0
C205 C206 H206 120.0
C206 C207 C208 121.3(2)
C206 C207 H207 119.4
C208 C207 H207 119.4
C209 C208 C207 121.20(19)
C209 C208 C203 119.44(17)
C207 C208 C203 119.36(19)
C208 C209 C210 122.40(17)
C208 C209 H209 118.8
C210 C209 H209 118.8
C209 C210 C211 120.74(18)
C209 C210 C215 119.54(18)
C211 C210 C215 119.71(19)
C212 C211 C210 121.6(2)
C212 C211 H211 119.2
C210 C211 H211 119.2
C211 C212 C213 119.5(2)
C211 C212 H212 120.2
C213 C212 H212 120.2
C214 C213 C212 121.8(2)
C214 C213 H213 119.1
C212 C213 H213 119.1
C213 C214 C215 121.6(2)
C213 C214 H214 119.2
C215 C214 H214 119.2
C202 C215 C214 124.89(16)
C202 C215 C210 119.31(16)
C214 C215 C210 115.81(17)
C222 C216 C217 122.05(18)
C222 C216 H216 119.0
C217 C216 H216 119.0
C216 C217 C218 119.96(17)
C216 C217 H217 120.0
C218 C217 H217 120.0
N1B C218 C220 118.43(17)
N1B C218 C217 123.58(17)
C220 C218 C217 117.99(17)
C221 C220 C218 120.97(18)
C221 C220 H220 119.5
C218 C220 H220 119.5
C220 C221 C222 122.15(19)
C220 C221 H221 118.9
C222 C221 H221 118.9
C216 C222 C221 116.85(17)
C216 C222 C223 122.4(2)
C221 C222 C223 120.77(19)
C222 C223 H23D 109.5
C222 C223 H23E 109.5
H23D C223 H23E 109.5
C222 C223 H23F 109.5
H23D C223 H23F 109.5
H23E C223 H23F 109.5
O23 C226 C227 112.8(3)
O23 C226 H26D 109.0
C227 C226 H26D 109.0
O23 C226 H26E 109.0
C227 C226 H26E 109.0
H26D C226 H26E 107.8
C226 C227 H27D 109.5
C226 C227 H27E 109.5
H27D C227 H27E 109.5
C226 C227 H27F 109.5
H27D C227 H27F 109.5
H27E C227 H27F 109.5
C111 C112 C113 119.6(2)
C111 C112 H112 120.2
C113 C112 H112 120.2
C118 N1 C101 122.73(15)
C118 N1 H1 117.3
C101 N1 H1 119.6
C218 N1B C201 123.52(15)
C218 N1B H1B 118.4
C201 N1B H1B 116.9
C124 O2 P1 123.9(5)
O2 C124 C125 114.0(9)
O2 C124 H24A 108.7
C125 C124 H24A 108.7
O2 C124 H24B 108.7
C125 C124 H24B 108.7
H24A C124 H24B 107.6
C124 C125 H25A 109.5
C124 C125 H25B 109.5
H25A C125 H25B 109.5
C124 C125 H25C 109.5
H25A C125 H25C 109.5
H25B C125 H25C 109.5
P1 O2B C324 117.5(18)
C325 C324 O2B 98(3)
C325 C324 H32A 112.1
O2B C324 H32A 112.1
C325 C324 H32B 112.1
O2B C324 H32B 112.1
H32A C324 H32B 109.7
C324 C325 H32C 109.5
C324 C325 H32D 109.5
H32C C325 H32D 109.5
C324 C325 H32E 109.5
H32C C325 H32E 109.5
H32D C325 H32E 109.5
C226 O23 P1B 125.73(15)
C127 O3 P1 126.4(6)
C126 C127 O3 114.1(8)
C126 C127 H12D 108.7
O3 C127 H12D 108.7
C126 C127 H12E 108.7
O3 C127 H12E 108.7
H12D C127 H12E 107.6
C273 O3B P1 121.8(19)
O3B C273 C126 96.5(18)
O3B C273 H27A 112.5
C126 C273 H27A 112.5
O3B C273 H27B 112.5
C126 C273 H27B 112.5
H27A C273 H27B 110.0
C224 O22 P1B 122.6(9)
C225 C224 O22 112.1(12)
C225 C224 H22D 109.2
O22 C224 H22D 109.2
C225 C224 H22E 109.2
O22 C224 H22E 109.2
H22D C224 H22E 107.9
C224 C225 H22A 109.5
C224 C225 H22B 109.5
H22A C225 H22B 109.5
C224 C225 H22C 109.5
H22A C225 H22C 109.5
H22B C225 H22C 109.5
C229 O22B P1B 122.6(9)
O22B C229 C425 101.9(13)
O22B C229 H22F 111.4
C425 C229 H22F 111.4
O22B C229 H22G 111.4
C425 C229 H22G 111.4
H22F C229 H22G 109.3
C229 C425 H42A 109.5
C229 C425 H42B 109.5
H42A C425 H42B 109.5
C229 C425 H42C 109.5
H42A C425 H42C 109.5
H42B C425 H42C 109.5
O1 P1 O3 116.2(2)
O1 P1 O2B 123.7(8)
O3 P1 O2B 86.3(10)
O1 P1 O2 112.7(3)
O3 P1 O2 105.1(3)
O1 P1 O3B 109.9(14)
O2B P1 O3B 101(2)
O2 P1 O3B 120(2)
O1 P1 C101 113.62(8)
O3 P1 C101 108.5(3)
O2B P1 C101 104.8(9)
O2 P1 C101 99.0(3)
O3B P1 C101 101.0(11)
O21 P1B O22 120.8(3)
O21 P1B O23 114.37(8)
O22 P1B O23 95.8(3)
O21 P1B O22B 110.3(4)
O23 P1B O22B 114.6(4)
O21 P1B C201 114.42(8)
O22 P1B C201 105.2(4)
O23 P1B C201 103.62(8)
O22B P1B C201 98.3(3)

loop_
_geom_bond_atom_site_label_1
_geom_bond_atom_site_label_2
_geom_bond_distance
C101 N1 1.446(2)
C101 C102 1.539(2)
C101 P1 1.8208(17)
C101 H101 0.9800
C102 C103 1.415(2)
C102 C115 1.417(2)
C103 C104 1.429(3)
C103 C108 1.434(2)
C104 C105 1.351(3)
C104 H104 0.9300
C105 C106 1.403(3)
C105 H105 0.9300
C106 C107 1.338(3)
C106 H106 0.9300
C107 C108 1.436(3)
C107 H107 0.9300
C108 C109 1.384(3)
C109 C110 1.381(3)
C109 H109 0.9300
C110 C111 1.423(3)
C110 C115 1.442(2)
C111 C112 1.342(3)
C111 H111 0.9300
C113 C114 1.357(3)
C113 C112 1.413(3)
C113 H113 0.9300
C114 C115 1.432(3)
C114 H114 0.9300
C116 C117 1.376(3)
C116 C122 1.387(3)
C116 H116 0.9300
C117 C118 1.395(3)
C117 H117 0.9300
C118 N1 1.379(2)
C118 C120 1.392(3)
C120 C121 1.389(3)
C120 H120 0.9300
C121 C122 1.376(3)
C121 H121 0.9300
C122 C123 1.510(3)
C123 H23A 0.9600
C123 H23B 0.9600
C123 H23C 0.9600
C126 C127 1.451(10)
C126 C273 1.59(3)
C126 H26A 0.9600
C126 H26B 0.9600
C126 H26C 0.9600
C201 N1B 1.445(2)
C201 C202 1.537(2)
C201 P1B 1.8200(17)
C201 H201 0.9800
C202 C203 1.417(2)
C202 C215 1.420(2)
C203 C204 1.427(3)
C203 C208 1.442(2)
C204 C205 1.358(3)
C204 H204 0.9300
C205 C206 1.408(3)
C205 H205 0.9300
C206 C207 1.342(3)
C206 H206 0.9300
C207 C208 1.432(3)
C207 H207 0.9300
C208 C209 1.376(3)
C209 C210 1.383(3)
C209 H209 0.9300
C210 C211 1.429(3)
C210 C215 1.439(2)
C211 C212 1.336(3)
C211 H211 0.9300
C212 C213 1.402(3)
C212 H212 0.9300
C213 C214 1.354(3)
C213 H213 0.9300
C214 C215 1.435(3)
C214 H214 0.9300
C216 C222 1.383(3)
C216 C217 1.394(3)
C216 H216 0.9300
C217 C218 1.395(3)
C217 H217 0.9300
C218 N1B 1.382(2)
C218 C220 1.391(2)
C220 C221 1.369(3)
C220 H220 0.9300
C221 C222 1.390(3)
C221 H221 0.9300
C222 C223 1.506(3)
C223 H23D 0.9600
C223 H23E 0.9600
C223 H23F 0.9600
C226 O23 1.426(3)
C226 C227 1.446(4)
C226 H26D 0.9700
C226 H26E 0.9700
C227 H27D 0.9600
C227 H27E 0.9600
C227 H27F 0.9600
C112 H112 0.9300
N1 H1 0.9784
N1B H1B 0.8955
O1 P1 1.4596(13)
O2 C124 1.428(9)
O2 P1 1.577(8)
C124 C125 1.468(12)
C124 H24A 0.9700
C124 H24B 0.9700
C125 H25A 0.9600
C125 H25B 0.9600
C125 H25C 0.9600
O2B P1 1.55(2)
O2B C324 1.54(3)
C324 C325 1.41(3)
C324 H32A 0.9700
C324 H32B 0.9700
C325 H32C 0.9600
C325 H32D 0.9600
C325 H32E 0.9600
O23 P1B 1.5598(15)
O3 C127 1.420(11)
O3 P1 1.537(7)
C127 H12D 0.9700
C127 H12E 0.9700
O3B C273 1.48(3)
O3B P1 1.64(3)
C273 H27A 0.9700
C273 H27B 0.9700
O21 P1B 1.4584(14)
O22 C224 1.517(18)
O22 P1B 1.553(9)
C224 C225 1.48(2)
C224 H22D 0.9700
C224 H22E 0.9700
C225 H22A 0.9600
C225 H22B 0.9600
C225 H22C 0.9600
O22B C229 1.432(16)
O22B P1B 1.583(9)
C229 C425 1.47(2)
C229 H22F 0.9700
C229 H22G 0.9700
C425 H42A 0.9600
C425 H42B 0.9600
C425 H42C 0.9600

loop_
_geom_hbond_atom_site_label_D
_geom_hbond_atom_site_label_H
_geom_hbond_atom_site_label_A
_geom_hbond_site_symmetry_A
_geom_hbond_distance_DH
_geom_hbond_distance_HA
_geom_hbond_distance_DA
_geom_hbond_angle_DHA
N1 H1 O1 2_666 0.98 2.02 2.990(2) 170
N1B H1B O21 2_655 0.90 2.15 3.016(2) 163

loop_
_geom_torsion_atom_site_label_1
_geom_torsion_atom_site_label_2
_geom_torsion_atom_site_label_3
_geom_torsion_atom_site_label_4
_geom_torsion
N1 C101 C102 C103 44.0(2)
P1 C101 C102 C103 -83.48(18)
N1 C101 C102 C115 -135.43(17)
P1 C101 C102 C115 97.10(16)
C115 C102 C103 C104 -179.81(17)
C101 C102 C103 C104 0.8(3)
C115 C102 C103 C108 -0.2(2)
C101 C102 C103 C108 -179.66(15)
C102 C103 C104 C105 179.97(19)
C108 C103 C104 C105 0.4(3)
C103 C104 C105 C106 0.6(3)
C104 C105 C106 C107 -1.0(4)
C105 C106 C107 C108 0.4(4)
C102 C103 C108 C109 -0.2(3)
C104 C103 C108 C109 179.44(18)
C102 C103 C108 C107 179.46(18)
C104 C103 C108 C107 -0.9(3)
C106 C107 C108 C109 -179.8(2)
C106 C107 C108 C103 0.6(3)
C103 C108 C109 C110 0.1(3)
C107 C108 C109 C110 -179.5(2)
C108 C109 C110 C111 179.10(19)
C108 C109 C110 C115 0.3(3)
C109 C110 C111 C112 -177.8(2)
C115 C110 C111 C112 1.0(3)
C112 C113 C114 C115 0.8(3)
C103 C102 C115 C114 -178.18(17)
C101 C102 C115 C114 1.2(3)
C103 C102 C115 C110 0.7(2)
C101 C102 C115 C110 -179.88(15)
C113 C114 C115 C102 178.57(19)
C113 C114 C115 C110 -0.3(3)
C109 C110 C115 C102 -0.7(3)
C111 C110 C115 C102 -179.51(17)
C109 C110 C115 C114 178.23(18)
C111 C110 C115 C114 -0.5(3)
C122 C116 C117 C118 -0.6(3)
C116 C117 C118 N1 -179.37(18)
C116 C117 C118 C120 0.3(3)
N1 C118 C120 C121 179.37(17)
C117 C118 C120 C121 -0.3(3)
C118 C120 C121 C122 0.5(3)
C120 C121 C122 C116 -0.8(3)
C120 C121 C122 C123 179.8(2)
C117 C116 C122 C121 0.8(3)
C117 C116 C122 C123 -179.8(2)
N1B C201 C202 C203 139.97(16)
P1B C201 C202 C203 -93.51(16)
N1B C201 C202 C215 -40.3(2)
P1B C201 C202 C215 86.19(17)
C215 C202 C203 C204 -177.95(16)
C201 C202 C203 C204 1.8(2)
C215 C202 C203 C208 2.6(2)
C201 C202 C203 C208 -177.73(14)
C202 C203 C204 C205 -178.87(18)
C208 C203 C204 C205 0.6(3)
C203 C204 C205 C206 -0.8(3)
C204 C205 C206 C207 0.2(4)
C205 C206 C207 C208 0.6(3)
C206 C207 C208 C209 179.4(2)
C206 C207 C208 C203 -0.7(3)
C202 C203 C208 C209 -0.5(2)
C204 C203 C208 C209 179.98(17)
C202 C203 C208 C207 179.67(16)
C204 C203 C208 C207 0.1(2)
C207 C208 C209 C210 178.13(17)
C203 C208 C209 C210 -1.7(3)
C208 C209 C210 C211 -178.03(17)
C208 C209 C210 C215 1.7(3)
C209 C210 C211 C212 179.3(2)
C215 C210 C211 C212 -0.5(3)
C210 C211 C212 C213 -0.2(3)
C211 C212 C213 C214 0.7(4)
C212 C213 C214 C215 -0.5(3)
C203 C202 C215 C214 176.93(16)
C201 C202 C215 C214 -2.8(2)
C203 C202 C215 C210 -2.5(2)
C201 C202 C215 C210 177.80(14)
C213 C214 C215 C202 -179.64(18)
C213 C214 C215 C210 -0.2(3)
C209 C210 C215 C202 0.4(2)
C211 C210 C215 C202 -179.83(16)
C209 C210 C215 C214 -179.10(16)
C211 C210 C215 C214 0.7(2)
C222 C216 C217 C218 0.0(3)
C216 C217 C218 N1B 178.08(17)
C216 C217 C218 C220 -1.2(3)
N1B C218 C220 C221 -177.97(18)
C217 C218 C220 C221 1.4(3)
C218 C220 C221 C222 -0.3(3)
C217 C216 C222 C221 1.0(3)
C217 C216 C222 C223 -178.1(2)
C220 C221 C222 C216 -0.9(3)
C220 C221 C222 C223 178.2(2)
C110 C111 C112 C113 -0.5(4)
C114 C113 C112 C111 -0.4(4)
C120 C118 N1 C101 13.7(3)
C117 C118 N1 C101 -166.66(17)
C102 C101 N1 C118 59.0(2)
P1 C101 N1 C118 -171.63(14)
C220 C218 N1B C201 170.83(16)
C217 C218 N1B C201 -8.4(3)
C202 C201 N1B C218 -62.0(2)
P1B C201 N1B C218 168.22(14)
P1 O2 C124 C125 76.8(12)
P1 O2B C324 C325 -97(3)
C227 C226 O23 P1B 95.3(3)
C273 C126 C127 O3 -162(6)
P1 O3 C127 C126 -172.0(5)
P1 O3B C273 C126 165(3)
C127 C126 C273 O3B -1(6)
P1B O22 C224 C225 168.1(8)
P1B O22B C229 C425 -179.2(8)
C127 O3 P1 O1 -10.1(10)
C127 O3 P1 O2B -136.1(12)
C127 O3 P1 O2 -135.4(9)
C127 O3 P1 O3B 58(4)
C127 O3 P1 C101 119.5(9)
C324 O2B P1 O1 -8(3)
C324 O2B P1 O3 112(2)
C324 O2B P1 O2 -66(3)
C324 O2B P1 O3B 115(2)
C324 O2B P1 C101 -140.3(19)
C124 O2 P1 O1 -88.8(7)
C124 O2 P1 O3 38.7(8)
C124 O2 P1 O2B 41(3)
C124 O2 P1 O3B 42.6(13)
C124 O2 P1 C101 150.8(7)
C273 O3B P1 O1 26(4)
C273 O3B P1 O3 -92(5)
C273 O3B P1 O2B -106(4)
C273 O3B P1 O2 -106(3)
C273 O3B P1 C101 147(3)
N1 C101 P1 O1 48.50(15)
C102 C101 P1 O1 179.49(12)
N1 C101 P1 O3 -82.5(2)
C102 C101 P1 O3 48.5(3)
N1 C101 P1 O2B -173.6(10)
C102 C101 P1 O2B -42.6(10)
N1 C101 P1 O2 168.2(2)
C102 C101 P1 O2 -60.9(3)
N1 C101 P1 O3B -69.1(19)
C102 C101 P1 O3B 61.9(19)
C224 O22 P1B O21 7.4(14)
C224 O22 P1B O23 130.3(12)
C224 O22 P1B O22B -53.0(19)
C224 O22 P1B C201 -123.9(12)
C226 O23 P1B O21 12.5(2)
C226 O23 P1B O22 -115.1(4)
C226 O23 P1B O22B -116.3(4)
C226 O23 P1B C201 137.7(2)
C229 O22B P1B O21 -65.1(16)
C229 O22B P1B O22 62(2)
C229 O22B P1B O23 65.7(16)
C229 O22B P1B C201 174.9(14)
N1B C201 P1B O21 -58.41(14)
C202 C201 P1B O21 170.46(12)
N1B C201 P1B O22 76.4(3)
C202 C201 P1B O22 -54.7(4)
N1B C201 P1B O23 176.40(12)
C202 C201 P1B O23 45.27(15)
N1B C201 P1B O22B 58.4(5)
C202 C201 P1B O22B -72.7(5)
